data_1525542
loop_
_publ_author_name
'Abakumov, A.M.'
'Rozova, M.G.'
'Koksharov, Yu.A.'
'Antipov, E.V.'
'Pavlyuk, B.P.'
'Ignatchik, O.L.'
'Lobanov, M.V.'
'Lebedev, O.I.'
'van Tendeloo, G.'
'Vasil'ev, A.N.'
'Ovtchenkov, E.A.'

_publ_section_title
;
 Synthesis, crystal structure and magnetic properties of a novel layered
 manganese oxide Sr2 Mn Ga O5+d
;
_journal_name_full 'Journal of Solid State Chemistry'
_journal_page_first 353
_journal_page_last 361
_journal_volume 160
_journal_year 2001
_chemical_formula_sum 'Ga Mn O5.47 Sr2'
_chemical_name_systematic 'Sr2 Mn Ga O5.47'
_space_group_IT_number 123
_symmetry_space_group_name_Hall '-P 4 2'
_symmetry_space_group_name_H-M 'P 4/m m m'
_cell_angle_alpha 90
_cell_angle_beta 90
_cell_angle_gamma 90
_cell_formula_units_Z 1
_cell_length_a 3.79962
_cell_length_b 3.79962
_cell_length_c 7.9201
_cell_volume 114.343
_citation_journal_id_ASTM JSSCBI
_cod_data_source_file Abakumov_JSSCBI_2001_1636.cif
_cod_data_source_block Ga1Mn1O5.47Sr2
_cod_original_cell_volume 114.3434
_cod_original_formula_sum 'Ga1 Mn1 O5.47 Sr2'
_cod_database_code 1525542

loop_
_symmetry_equiv_pos_as_xyz
x,y,z
-y,x,z
-x,-y,z
y,-x,z
x,-y,-z
y,x,-z
-x,y,-z
-y,-x,-z
-x,-y,-z
y,-x,-z
x,y,-z
-y,x,-z
-x,y,z
-y,-x,z
x,-y,z
y,x,z

loop_
_atom_site_label
_atom_site_type_symbol
_atom_site_fract_x
_atom_site_fract_y
_atom_site_fract_z
_atom_site_occupancy
_atom_site_U_iso_or_equiv
O2 O-2 0 0 0.254 1 0.0
Sr1 Sr+2 0.5 0.5 0.2624 1 0.0
O1 O-2 0.5 0 0.5 1 0.0
Ga1 Ga+3 0 0 0 1 0.0
O3 O-2 0.5 0 0 0.735 0.0
Mn1 Mn+3 0 0 0.5 1 0.0
